data_9017572
loop_
_publ_author_name
'Lussier, A. J.'
'Hawthorne, F. C.'

_publ_section_title
;
 Short-range constraints on chemical and structural variations in bavenite
 Sample: 36ABAV
;
_journal_name_full 'Mineralogical Magazine'
_journal_page_first 213
_journal_page_last 239
_journal_volume 75
_journal_year 2011
_chemical_compound_source 'Nye Rull, Buskerud, Norway'
_chemical_formula_sum 'Al1.66 Be2.301 Ca3.943 H2 Na0.018 O28 Si9.039'
_chemical_name_mineral Bavenite
_space_group_IT_number 63
_space_group_name_Hall '-C 2c 2'
_space_group_name_H-M_alt 'C m c m'
_symmetry_space_group_name_H-M 'C m c m'
_cell_angle_alpha 90
_cell_angle_beta 90
_cell_angle_gamma 90
_cell_length_a 23.2043
_cell_length_b 5.0005
_cell_length_c 19.4426
_cell_formula_units_Z 4
_cell_volume 2255.985
_database_code_amcsd 0019893
_exptl_crystal_density_diffrn 2.732
_cod_data_source_file inputs/fixed/downloads/18/18398.cif
_cod_data_source_block 18398
_cod_original_formula_sum 'Na.018 Ca3.943 Si9.039 Be2.301 Al1.66 O28 H2'
_cod_database_code 9017572

loop_
_space_group_symop_operation_xyz
x,y,z
1/2+x,1/2+y,z
x,-y,1/2+z
1/2+x,1/2-y,1/2+z
-x,y,1/2-z
1/2-x,1/2+y,1/2-z
-x,y,z
1/2-x,1/2+y,z
x,-y,-z
1/2+x,1/2-y,-z
x,y,1/2-z
1/2+x,1/2+y,1/2-z
-x,-y,1/2+z
1/2-x,1/2-y,1/2+z
-x,-y,-z
1/2-x,1/2-y,-z

loop_
_atom_site_aniso_label
_atom_site_aniso_U_11
_atom_site_aniso_U_22
_atom_site_aniso_U_33
_atom_site_aniso_U_12
_atom_site_aniso_U_13
_atom_site_aniso_U_23
Na 0.01200 0.01240 0.00900 -0.00050 -0.00070 0.00160
Ca 0.01200 0.01240 0.00900 -0.00050 -0.00070 0.00160
SiT1 0.00650 0.00750 0.00680 0.00000 0.00000 0.00000
BeT2 0.00700 0.00800 0.00500 0.00200 0.00000 0.00000
SiT3 0.00680 0.00620 0.00660 0.00000 0.00000 -0.00030
BeT3 0.00680 0.00620 0.00660 0.00000 0.00000 -0.00030
SiT4 0.00760 0.00800 0.00470 0.00000 0.00000 -0.00010
AlT4 0.00760 0.00800 0.00470 0.00000 0.00000 -0.00010
SiT5 0.00860 0.00890 0.00620 0.00000 0.00000 -0.00050
SiT6 0.00730 0.00860 0.00630 -0.00030 0.00500 0.00600
O1 0.01210 0.00970 0.00730 0.00000 0.00000 -0.00060
O2 0.01270 0.00690 0.01500 0.00000 0.00000 0.00100
O3 0.01450 0.01340 0.01190 0.00400 0.00480 0.00150
O4 0.01410 0.01270 0.01140 0.00400 0.00120 -0.00230
O5 0.01300 0.01670 0.00700 0.00400 -0.00010 0.00060
O6 0.01150 0.01020 0.01100 0.00140 0.00210 0.00150
O7 0.01000 0.01180 0.01100 0.00200 0.00400 0.00330
O8 0.00830 0.01110 0.01280 0.00300 0.00000 0.00000
O9 0.00620 0.01010 0.00710 0.00020 0.00000 0.00000

loop_
_atom_site_label
_atom_site_fract_x
_atom_site_fract_y
_atom_site_fract_z
_atom_site_occupancy
_atom_site_U_iso_or_equiv
Na 0.08377 0.24583 0.15279 0.00450 0.01111
Ca 0.08377 0.24583 0.15279 0.98575 0.01111
SiT1 0.00000 0.77840 0.25000 1.00000 0.00690
BeT2 0.12480 0.81510 0.25000 1.00000 0.00700
SiT3 0.00000 0.72230 0.10425 0.84950 0.00650
BeT3 0.00000 0.72230 0.10425 0.15050 0.00650
SiT4 0.09506 0.50000 0.00000 0.17000 0.00680
AlT4 0.09506 0.50000 0.00000 0.83000 0.00680
SiT5 0.17040 0.00000 0.00000 1.00000 0.00790
SiT6 0.21418 0.85648 0.14350 1.00000 0.00737
O1 0.00000 0.57570 0.18264 1.00000 0.00970
O2 0.00000 0.03670 0.11201 1.00000 0.01150
O3 0.05756 0.59850 0.07053 1.00000 0.01330
O4 0.13117 0.23340 0.03555 1.00000 0.01270
O5 0.20826 0.86590 0.06041 1.00000 0.01230
O6 0.23347 0.55630 0.16528 1.00000 0.01090
O7 0.15458 0.93140 0.18011 1.00000 0.01080
O8 0.12101 0.49020 0.25000 1.00000 0.01070
O9 0.05859 0.95300 0.25000 1.00000 0.00780
H8 0.16010 0.42700 0.25000 1.00000 0.01500

loop_
_cod_related_entry_id
_cod_related_entry_database
_cod_related_entry_code
1 AMCSD 0019893
